data_7237035
loop_
_publ_author_name
'Wang, Chengyuan'
'Nakamura, Hiroshi'
'Sugino, Hiroyoshi'
'Takimiya, Kazuo'

_publ_section_title
;
 Thiacycle-fused benzo[1,2-b:4,5-b&#x2032;]dithiophenes (BDTs): synthesis,
 packing, molecular orientation and semiconducting properties
;
_journal_issue 14
_journal_name_full 'Journal of Materials Chemistry C'
_journal_page_first 3604
_journal_paper_doi 10.1039/C7TC05317G
_journal_volume 6
_journal_year 2018
_chemical_formula_moiety 'C16 H14 S4'
_chemical_formula_sum 'C16 H14 S4'
_chemical_formula_weight 334.53
_space_group_crystal_system monoclinic
_space_group_IT_number 14
_space_group_name_Hall '-P 2yab'
_space_group_name_H-M_alt 'P 1 21/a 1'
_atom_sites_solution_hydrogens geom
_atom_sites_solution_primary direct
_atom_sites_solution_secondary difmap
_audit_update_record
;
2017-11-20 deposited with the CCDC.
2017-12-14 downloaded from the CCDC.
;
_cell_angle_alpha 90.0000
_cell_angle_beta 90.3908(10)
_cell_angle_gamma 90.0000
_cell_formula_units_Z 2
_cell_length_a 8.7379(2)
_cell_length_b 6.35286(10)
_cell_length_c 13.4028(3)
_cell_measurement_reflns_used 8460
_cell_measurement_temperature 100
_cell_measurement_theta_max 68.25
_cell_measurement_theta_min 3.30
_cell_volume 743.98(3)
_computing_cell_refinement 'RAPID AUTO'
_computing_data_collection 'RAPID AUTO (Rigaku, ????)'
_computing_data_reduction 'RAPID AUTO'
_computing_molecular_graphics 'CrystalStructure 4.2.1'
_computing_publication_material 'CrystalStructure 4.2.1 (Rigaku, 2016)'
_computing_structure_refinement 'SHELXL Version 2014/7 (Sheldrick, 2008)'
_computing_structure_solution 'SIR2011 (Burla, et al., 2012)'
_diffrn_ambient_temperature 100
_diffrn_detector_area_resol_mean 10.000
_diffrn_measured_fraction_theta_full 1.000
_diffrn_measured_fraction_theta_max 1.000
_diffrn_measurement_device_type 'Rigaku R-AXIS RAPID'
_diffrn_measurement_method \w
_diffrn_radiation_type 'Cu K\a'
_diffrn_radiation_wavelength 1.54187
_diffrn_reflns_av_R_equivalents 0.0838
_diffrn_reflns_Laue_measured_fraction_full 1.000
_diffrn_reflns_Laue_measured_fraction_max 1.000
_diffrn_reflns_limit_h_max 10
_diffrn_reflns_limit_h_min -10
_diffrn_reflns_limit_k_max 7
_diffrn_reflns_limit_k_min -7
_diffrn_reflns_limit_l_max 16
_diffrn_reflns_limit_l_min -16
_diffrn_reflns_number 12646
_diffrn_reflns_point_group_measured_fraction_full 1.000
_diffrn_reflns_point_group_measured_fraction_max 1.000
_diffrn_reflns_theta_full 67.687
_diffrn_reflns_theta_max 68.252
_diffrn_reflns_theta_min 3.298
_diffrn_standards_number 0
_exptl_absorpt_coefficient_mu 5.730
_exptl_absorpt_correction_T_max 0.564
_exptl_absorpt_correction_T_min 0.414
_exptl_absorpt_correction_type multi-scan
_exptl_absorpt_process_details 'ABSCOR (Rigaku, 1995)'
_exptl_crystal_colour yellow
_exptl_crystal_density_diffrn 1.493
_exptl_crystal_density_method 'not measured'
_exptl_crystal_description platelet
_exptl_crystal_F_000 348.00
_exptl_crystal_size_max 0.500
_exptl_crystal_size_mid 0.300
_exptl_crystal_size_min 0.100
_refine_diff_density_max 0.49
_refine_diff_density_min -0.32
_refine_ls_extinction_coef 0.0094(15)
_refine_ls_extinction_method SHELXL
_refine_ls_goodness_of_fit_ref 1.048
_refine_ls_hydrogen_treatment constr
_refine_ls_number_parameters 92
_refine_ls_number_reflns 1362
_refine_ls_number_restraints 0
_refine_ls_R_factor_all 0.0423
_refine_ls_R_factor_gt 0.0389
_refine_ls_shift/su_max 0.000
_refine_ls_structure_factor_coef Fsqd
_refine_ls_weighting_details 'w = 1/[\s^2^(Fo^2^)+(0.0718P)^2^+0.2191P] where P=(Fo^2^+2Fc^2^)/3'
_refine_ls_weighting_scheme calc
_refine_ls_wR_factor_gt 0.1106
_refine_ls_wR_factor_ref 0.1152
_reflns_Friedel_coverage 0.000
_reflns_number_gt 1222
_reflns_number_total 1362
_reflns_threshold_expression F^2^>2.0\s(F^2^)
_cod_data_source_file c7tc05317g2.cif
_cod_data_source_block 150907
_cod_database_code 7237035

loop_
_space_group_symop_id
_space_group_symop_operation_xyz
1 +X,+Y,+Z
2 1/2-X,1/2+Y,-Z
3 -X,-Y,-Z
4 -1/2+X,-1/2-Y,+Z

loop_
_atom_site_label
_atom_site_type_symbol
_atom_site_fract_x
_atom_site_fract_y
_atom_site_fract_z
_atom_site_U_iso_or_equiv
_atom_site_adp_type
_atom_site_occupancy
_atom_site_site_symmetry_order
_atom_site_calc_flag
_atom_site_refinement_flags_posn
_atom_site_refinement_flags_adp
S1 S 0.56438(7) 0.23926(8) 0.19148(4) 0.0481(3) Uani 1 1 d . .
S2 S 0.42140(7) 0.38006(10) 0.38241(4) 0.0555(3) Uani 1 1 d . .
C1 C 0.3929(2) 0.5751(3) 0.19621(15) 0.0383(5) Uani 1 1 d . .
C2 C 0.4395(2) 0.5513(3) 0.09422(15) 0.0364(5) Uani 1 1 d . .
C3 C 0.5360(2) 0.3740(3) 0.07935(15) 0.0384(5) Uani 1 1 d . .
C4 C 0.5963(2) 0.3203(3) -0.01193(15) 0.0402(5) Uani 1 1 d . .
H4 H 0.6601 0.2002 -0.0190 0.048 Uiso 1 1 calc R U
C5 C 0.4496(2) 0.4183(3) 0.25505(15) 0.0412(5) Uani 1 1 d . .
C6 C 0.2935(3) 0.7496(3) 0.23379(17) 0.0473(6) Uani 1 1 d . .
H6A H 0.1865 0.7224 0.2128 0.057 Uiso 1 1 calc R U
H6B H 0.3262 0.8834 0.2026 0.057 Uiso 1 1 calc R U
C7 C 0.2991(4) 0.7742(4) 0.3462(2) 0.0669(8) Uani 1 1 d . .
H7A H 0.4001 0.8326 0.3655 0.080 Uiso 1 1 calc R U
H7B H 0.2201 0.8772 0.3663 0.080 Uiso 1 1 calc R U
C8 C 0.2740(4) 0.5744(5) 0.4020(2) 0.0675(8) Uani 1 1 d . .
H8A H 0.1742 0.5140 0.3815 0.081 Uiso 1 1 calc R U
H8B H 0.2686 0.6066 0.4742 0.081 Uiso 1 1 calc R U

loop_
_atom_site_aniso_label
_atom_site_aniso_U_11
_atom_site_aniso_U_22
_atom_site_aniso_U_33
_atom_site_aniso_U_23
_atom_site_aniso_U_13
_atom_site_aniso_U_12
S1 0.0563(4) 0.0450(4) 0.0431(4) 0.0091(2) 0.0033(3) 0.0141(2)
S2 0.0659(5) 0.0603(4) 0.0403(4) 0.0075(2) 0.0075(3) 0.0071(3)
C1 0.0337(10) 0.0389(10) 0.0423(11) -0.0006(8) 0.0014(8) -0.0025(8)
C2 0.0334(10) 0.0351(10) 0.0406(11) 0.0010(8) 0.0003(8) -0.0001(8)
C3 0.0399(11) 0.0349(10) 0.0403(11) 0.0037(8) -0.0005(8) 0.0033(8)
C4 0.0393(11) 0.0362(10) 0.0450(11) 0.0019(9) 0.0010(8) 0.0068(8)
C5 0.0420(11) 0.0425(11) 0.0390(11) 0.0015(8) 0.0031(9) -0.0018(9)
C6 0.0492(13) 0.0447(12) 0.0482(13) -0.0028(9) 0.0062(10) 0.0050(9)
C7 0.077(2) 0.0652(17) 0.0589(16) -0.0135(12) 0.0049(14) 0.0161(13)
C8 0.0749(18) 0.0805(19) 0.0475(14) -0.0035(13) 0.0144(12) 0.0108(15)

loop_
_atom_type_symbol
_atom_type_description
_atom_type_scat_dispersion_real
_atom_type_scat_dispersion_imag
_atom_type_scat_source
C C 0.0181 0.0091
;
International Tables for Crystallography
(Vol. C, Tables 4.2.6.8 and 6.1.1.4)
;
H H 0.0000 0.0000
;
International Tables for Crystallography
(Vol. C, Table 6.1.1.4)
;
S S 0.3331 0.5567
;
International Tables for Crystallography
(Vol. C, Tables 4.2.6.8 and 6.1.1.4)
;

loop_
_geom_angle_atom_site_label_1
_geom_angle_atom_site_label_2
_geom_angle_atom_site_label_3
_geom_angle
_geom_angle_site_symmetry_1
_geom_angle_site_symmetry_3
C5 S1 C3 91.25(10) . .
C5 S2 C8 98.81(12) . .
C5 C1 C2 111.72(19) . .
C5 C1 C6 123.8(2) . .
C2 C1 C6 124.48(18) . .
C4 C2 C3 118.61(19) 3_665 .
C4 C2 C1 128.52(19) 3_665 .
C3 C2 C1 112.86(17) . .
C4 C3 C2 123.46(18) . .
C4 C3 S1 126.13(16) . .
C2 C3 S1 110.42(15) . .
C3 C4 C2 117.93(19) . 3_665
C3 C4 H4 121.0 . .
C2 C4 H4 121.0 3_665 .
C1 C5 S1 113.73(17) . .
C1 C5 S2 128.02(18) . .
S1 C5 S2 118.25(12) . .
C1 C6 C7 113.3(2) . .
C1 C6 H6A 108.9 . .
C7 C6 H6A 108.9 . .
C1 C6 H6B 108.9 . .
C7 C6 H6B 108.9 . .
H6A C6 H6B 107.7 . .
C8 C7 C6 114.1(2) . .
C8 C7 H7A 108.7 . .
C6 C7 H7A 108.7 . .
C8 C7 H7B 108.7 . .
C6 C7 H7B 108.7 . .
H7A C7 H7B 107.6 . .
C7 C8 S2 113.7(2) . .
C7 C8 H8A 108.8 . .
S2 C8 H8A 108.8 . .
C7 C8 H8B 108.8 . .
S2 C8 H8B 108.8 . .
H8A C8 H8B 107.7 . .

loop_
_geom_bond_atom_site_label_1
_geom_bond_atom_site_label_2
_geom_bond_distance
_geom_bond_site_symmetry_2
S1 C5 1.743(2) .
S1 C3 1.746(2) .
S2 C5 1.743(2) .
S2 C8 1.804(3) .
C1 C5 1.361(3) .
C1 C2 1.437(3) .
C1 C6 1.498(3) .
C2 C4 1.405(3) 3_665
C2 C3 1.422(3) .
C3 C4 1.378(3) .
C4 C2 1.405(3) 3_665
C4 H4 0.9500 .
C6 C7 1.515(4) .
C6 H6A 0.9900 .
C6 H6B 0.9900 .
C7 C8 1.491(4) .
C7 H7A 0.9900 .
C7 H7B 0.9900 .
C8 H8A 0.9900 .
C8 H8B 0.9900 .

loop_
_geom_torsion_atom_site_label_1
_geom_torsion_atom_site_label_2
_geom_torsion_atom_site_label_3
_geom_torsion_atom_site_label_4
_geom_torsion
_geom_torsion_site_symmetry_1
_geom_torsion_site_symmetry_4
C5 C1 C2 C4 179.6(2) . 3_665
C6 C1 C2 C4 -0.1(3) . 3_665
C5 C1 C2 C3 -1.4(2) . .
C6 C1 C2 C3 178.94(19) . .
C4 C2 C3 C4 -0.2(3) 3_665 .
C1 C2 C3 C4 -179.33(19) . .
C4 C2 C3 S1 179.94(15) 3_665 .
C1 C2 C3 S1 0.8(2) . .
C5 S1 C3 C4 -179.9(2) . .
C5 S1 C3 C2 -0.05(15) . .
C2 C3 C4 C2 0.2(3) . 3_665
S1 C3 C4 C2 -179.96(15) . 3_665
C2 C1 C5 S1 1.4(2) . .
C6 C1 C5 S1 -178.97(17) . .
C2 C1 C5 S2 -179.03(15) . .
C6 C1 C5 S2 0.6(3) . .
C3 S1 C5 C1 -0.77(17) . .
C3 S1 C5 S2 179.58(13) . .
C8 S2 C5 C1 9.7(2) . .
C8 S2 C5 S1 -170.67(15) . .
C5 C1 C6 C7 17.0(3) . .
C2 C1 C6 C7 -163.4(2) . .
C1 C6 C7 C8 -50.3(3) . .
C6 C7 C8 S2 64.4(3) . .
C5 S2 C8 C7 -39.9(2) . .
